data_1550699
loop_
_publ_author_name
'Shi, Donglei'
'Chen, Shuqiang'
'Dong, Biao'
'Zhang, Yanhui'
'Sheng, Chunquan'
'James, Tony D.'
'Guo, Yuan'

_publ_section_title
;
 Evaluation of HOCl-generating anticancer agents by an ultrasensitive
 dual-mode fluorescent probe
;
_journal_name_full 'Chemical Science'
_journal_paper_doi 10.1039/C9SC00180H
_journal_year 2019
_chemical_formula_moiety 'C18 H16 N2 O2 S2'
_chemical_formula_sum 'C18 H16 N2 O2 S2'
_chemical_formula_weight 356.45
_space_group_crystal_system monoclinic
_space_group_IT_number 14
_space_group_name_Hall '-P 2ybc'
_space_group_name_H-M_alt 'P 1 21/c 1'
_symmetry_space_group_name_Hall '-P 2ybc'
_symmetry_space_group_name_H-M 'P 1 21/c 1'
_atom_sites_solution_hydrogens geom
_atom_sites_solution_primary iterative
_audit_creation_date 2018-06-20
_audit_creation_method
;
Olex2 1.2
(compiled 2018.05.29 svn.r3508 for OlexSys, GUI svn.r5506)
;
_audit_update_record
;
2018-08-24 deposited with the CCDC.    2019-03-04 downloaded from the CCDC.
;
_cell_angle_alpha 90
_cell_angle_beta 117.048(3)
_cell_angle_gamma 90
_cell_formula_units_Z 4
_cell_length_a 11.9911(19)
_cell_length_b 16.171(3)
_cell_length_c 11.1317(18)
_cell_measurement_reflns_used 1925
_cell_measurement_temperature 296(2)
_cell_measurement_theta_max 21.838
_cell_measurement_theta_min 2.285
_cell_volume 1922.4(6)
_computing_cell_refinement 'SAINT v7.68A (Bruker, 2009)'
_computing_data_reduction 'SAINT v7.68A (Bruker, 2009)'
_computing_molecular_graphics 'Olex2 (Dolomanov et al., 2009)'
_computing_publication_material 'Olex2 (Dolomanov et al., 2009)'
_computing_structure_refinement 'ShelXL (Sheldrick, 2015)'
_computing_structure_solution 'olex2.solve (Bourhis et al., 2015)'
_diffrn_ambient_temperature 296.15
_diffrn_measured_fraction_theta_full 0.999
_diffrn_measured_fraction_theta_max 0.996
_diffrn_measurement_device_type 'Bruker APEX-II CCD'
_diffrn_measurement_method '\f and \w scans'
_diffrn_radiation_monochromator graphite
_diffrn_radiation_type MoK\a
_diffrn_radiation_wavelength 0.71073
_diffrn_reflns_av_R_equivalents 0.0342
_diffrn_reflns_av_unetI/netI 0.0461
_diffrn_reflns_Laue_measured_fraction_full 0.999
_diffrn_reflns_Laue_measured_fraction_max 0.996
_diffrn_reflns_limit_h_max 14
_diffrn_reflns_limit_h_min -14
_diffrn_reflns_limit_k_max 20
_diffrn_reflns_limit_k_min -19
_diffrn_reflns_limit_l_max 5
_diffrn_reflns_limit_l_min -13
_diffrn_reflns_number 10165
_diffrn_reflns_point_group_measured_fraction_full 0.999
_diffrn_reflns_point_group_measured_fraction_max 0.996
_diffrn_reflns_theta_full 25.242
_diffrn_reflns_theta_max 26.080
_diffrn_reflns_theta_min 1.907
_diffrn_standards_number 0
_exptl_absorpt_coefficient_mu 0.288
_exptl_absorpt_correction_T_max 0.7453
_exptl_absorpt_correction_T_min 0.6673
_exptl_absorpt_correction_type multi-scan
_exptl_absorpt_process_details
'SADABS-2008/1 (Bruker,2008) was used for absorption correction. wR2(int) was 0.0838 before and 0.0466 after correction. The Ratio of minimum to maximum transmission is 0.8953. The \l/2 correction factor is 0.0015.'
_exptl_crystal_colour colourless
_exptl_crystal_colour_primary colourless
_exptl_crystal_density_diffrn 1.232
_exptl_crystal_description plate
_exptl_crystal_F_000 744
_exptl_crystal_size_max 0.16
_exptl_crystal_size_mid 0.14
_exptl_crystal_size_min 0.13
_refine_diff_density_max 0.257
_refine_diff_density_min -0.176
_refine_diff_density_rms 0.035
_refine_ls_extinction_method none
_refine_ls_goodness_of_fit_ref 1.021
_refine_ls_hydrogen_treatment constr
_refine_ls_matrix_type full
_refine_ls_number_parameters 220
_refine_ls_number_reflns 3784
_refine_ls_number_restraints 0
_refine_ls_restrained_S_all 1.021
_refine_ls_R_factor_all 0.0815
_refine_ls_R_factor_gt 0.0498
_refine_ls_shift/su_max 0.000
_refine_ls_shift/su_mean 0.000
_refine_ls_structure_factor_coef Fsqd
_refine_ls_weighting_details 'w=1/[\s^2^(Fo^2^)+(0.0585P)^2^+0.1661P] where P=(Fo^2^+2Fc^2^)/3'
_refine_ls_weighting_scheme calc
_refine_ls_wR_factor_gt 0.1165
_refine_ls_wR_factor_ref 0.1313
_reflns_Friedel_coverage 0.000
_reflns_number_gt 2449
_reflns_number_total 3784
_reflns_threshold_expression 'I > 2\s(I)'
_cod_data_source_file c9sc00180h2.cif
_cod_data_source_block xb1387
_cod_original_cell_volume 1922.5(5)
_cod_database_code 1550699
_shelx_shelxl_version_number 2014/7
_shelx_space_group_comment
;
The symmetry employed for this shelxl refinement is uniquely defined
by the following loop, which should always be used as a source of
symmetry information in preference to the above space-group names.
They are only intended as comments.
;
_shelx_estimated_absorpt_t_max 0.963
_shelx_estimated_absorpt_t_min 0.955
_olex2_refinement_description
;
1. Fixed Uiso
 At 1.2 times of:
  All C(H) groups
 At 1.5 times of:
  All C(H,H,H) groups
2.a Aromatic/amide H refined with riding coordinates:
 C5(H5), C10(H10), C14(H14), C15(H15), C17(H17), C19(H19), C21(H21)
2.b Idealised Me refined as rotating group:
 C16(H16A,H16B,H16C), C18(H18A,H18B,H18C), C20(H20A,H20B,H20C)
;
_platon_squeeze_void_probe_radius 1.20
_olex2_submission_special_instructions 'No special instructions were received'

loop_
_space_group_symop_operation_xyz
'x, y, z'
'-x, y+1/2, -z+1/2'
'-x, -y, -z'
'x, -y-1/2, z-1/2'

loop_
_atom_site_label
_atom_site_type_symbol
_atom_site_fract_x
_atom_site_fract_y
_atom_site_fract_z
_atom_site_U_iso_or_equiv
_atom_site_adp_type
_atom_site_occupancy
_atom_site_site_symmetry_order
_atom_site_calc_flag
_atom_site_refinement_flags_posn
S1 S 0.03222(6) 0.15666(4) 0.52478(7) 0.0617(2) Uani 1 1 d .
S2 S 0.22576(8) 0.20845(5) 0.32136(8) 0.0786(3) Uani 1 1 d .
O0AA O 0.22448(15) 0.08815(11) 0.48299(16) 0.0596(4) Uani 1 1 d .
N1 N -0.16413(19) 0.07890(13) 0.3526(2) 0.0586(5) Uani 1 1 d .
C3 C -0.0440(2) 0.08700(14) 0.3926(2) 0.0493(6) Uani 1 1 d .
C4 C 0.0197(2) 0.03982(14) 0.3277(2) 0.0498(6) Uani 1 1 d .
C5 C -0.0517(3) -0.01147(14) 0.2187(3) 0.0585(6) Uani 1 1 d .
H5 H -0.1376 -0.0148 0.1899 0.070 Uiso 1 1 calc R
C6 C 0.1475(2) 0.04354(14) 0.3678(2) 0.0514(6) Uani 1 1 d .
C7 C 0.0003(3) -0.05782(15) 0.1514(3) 0.0650(7) Uani 1 1 d .
C8 C 0.2033(3) -0.00176(16) 0.3033(3) 0.0633(7) Uani 1 1 d .
C9 C -0.2030(2) 0.13014(16) 0.4265(3) 0.0606(7) Uani 1 1 d .
C10 C 0.1276(3) -0.05192(16) 0.1961(3) 0.0718(8) Uani 1 1 d .
H10 H 0.1641 -0.0827 0.1526 0.086 Uiso 1 1 calc R
N2 N 0.3515(2) 0.19114(16) 0.5892(2) 0.0748(7) Uani 1 1 d .
C12 C 0.2710(2) 0.16366(17) 0.4695(3) 0.0590(7) Uani 1 1 d .
C13 C -0.1092(2) 0.17825(15) 0.5239(3) 0.0594(6) Uani 1 1 d .
C14 C -0.1349(3) 0.23320(19) 0.6051(3) 0.0817(9) Uani 1 1 d .
H14 H -0.0721 0.2654 0.6699 0.098 Uiso 1 1 calc R
C15 C -0.3510(3) 0.1891(2) 0.4896(4) 0.0939(10) Uani 1 1 d .
H15 H -0.4321 0.1928 0.4798 0.113 Uiso 1 1 calc R
C16 C -0.0818(3) -0.11390(18) 0.0362(3) 0.0937(10) Uani 1 1 d .
H16A H -0.0862 -0.1675 0.0709 0.140 Uiso 1 1 calc GR
H16B H -0.0469 -0.1190 -0.0259 0.140 Uiso 1 1 calc GR
H16C H -0.1644 -0.0908 -0.0096 0.140 Uiso 1 1 calc GR
C17 C -0.3258(3) 0.1357(2) 0.4095(3) 0.0817(9) Uani 1 1 d .
H17 H -0.3891 0.1036 0.3451 0.098 Uiso 1 1 calc R
C18 C 0.3890(3) 0.1418(2) 0.7132(3) 0.1049(12) Uani 1 1 d .
H18A H 0.3315 0.1518 0.7498 0.157 Uiso 1 1 calc GR
H18B H 0.4719 0.1574 0.7782 0.157 Uiso 1 1 calc GR
H18C H 0.3879 0.0841 0.6923 0.157 Uiso 1 1 calc GR
C19 C 0.3410(3) 0.0034(2) 0.3511(4) 0.0955(11) Uani 1 1 d .
H19 H 0.3893 0.0311 0.4314 0.115 Uiso 1 1 calc R
C20 C 0.4085(3) 0.2727(2) 0.6041(4) 0.1062(12) Uani 1 1 d .
H20A H 0.3864 0.2955 0.5165 0.159 Uiso 1 1 calc GR
H20B H 0.4979 0.2677 0.6534 0.159 Uiso 1 1 calc GR
H20C H 0.3787 0.3084 0.6522 0.159 Uiso 1 1 calc GR
C21 C -0.2569(3) 0.2378(2) 0.5854(4) 0.0965(11) Uani 1 1 d .
H21 H -0.2767 0.2742 0.6374 0.116 Uiso 1 1 calc R
O3 O 0.3921(3) -0.0258(2) 0.2925(3) 0.1570(12) Uani 1 1 d .

loop_
_atom_site_aniso_label
_atom_site_aniso_U_11
_atom_site_aniso_U_22
_atom_site_aniso_U_33
_atom_site_aniso_U_23
_atom_site_aniso_U_13
_atom_site_aniso_U_12
S1 0.0635(4) 0.0615(4) 0.0743(5) -0.0115(3) 0.0436(4) -0.0053(3)
S2 0.0967(6) 0.0799(5) 0.0726(5) -0.0015(4) 0.0502(5) -0.0217(4)
O0AA 0.0585(10) 0.0699(11) 0.0540(10) 0.0031(9) 0.0285(9) 0.0075(9)
N1 0.0532(13) 0.0669(13) 0.0576(13) 0.0020(10) 0.0269(11) 0.0090(10)
C3 0.0565(15) 0.0461(13) 0.0525(14) 0.0080(11) 0.0311(12) 0.0041(11)
C4 0.0593(15) 0.0463(13) 0.0513(14) 0.0066(11) 0.0318(12) 0.0017(11)
C5 0.0683(16) 0.0512(14) 0.0635(16) -0.0005(13) 0.0364(14) -0.0059(12)
C6 0.0616(16) 0.0508(14) 0.0485(14) 0.0058(11) 0.0309(13) 0.0060(11)
C7 0.093(2) 0.0499(15) 0.0647(17) -0.0054(12) 0.0468(16) -0.0063(14)
C8 0.0711(18) 0.0645(16) 0.0687(18) 0.0033(14) 0.0444(16) 0.0106(14)
C9 0.0615(17) 0.0689(16) 0.0587(16) 0.0123(14) 0.0337(14) 0.0192(14)
C10 0.096(2) 0.0607(17) 0.083(2) 0.0006(15) 0.0624(19) 0.0110(16)
N2 0.0532(14) 0.0991(18) 0.0700(16) -0.0220(14) 0.0261(13) 0.0042(13)
C12 0.0466(14) 0.0719(17) 0.0682(17) -0.0104(14) 0.0346(14) -0.0027(13)
C13 0.0657(17) 0.0585(15) 0.0657(17) 0.0073(13) 0.0400(14) 0.0111(13)
C14 0.089(2) 0.081(2) 0.090(2) -0.0108(17) 0.0541(19) 0.0108(17)
C15 0.074(2) 0.123(3) 0.094(2) 0.004(2) 0.046(2) 0.037(2)
C16 0.133(3) 0.0706(19) 0.091(2) -0.0241(18) 0.063(2) -0.0204(19)
C17 0.0558(17) 0.108(2) 0.080(2) 0.0029(18) 0.0298(16) 0.0210(16)
C18 0.094(2) 0.137(3) 0.060(2) -0.012(2) 0.0140(18) 0.045(2)
C19 0.091(2) 0.110(3) 0.112(3) 0.001(2) 0.070(2) 0.035(2)
C20 0.079(2) 0.130(3) 0.120(3) -0.061(2) 0.055(2) -0.040(2)
C21 0.095(3) 0.105(3) 0.107(3) -0.005(2) 0.061(2) 0.035(2)
O3 0.117(2) 0.204(3) 0.191(3) -0.051(3) 0.105(2) 0.011(2)

loop_
_atom_type_symbol
_atom_type_description
_atom_type_scat_dispersion_real
_atom_type_scat_dispersion_imag
_atom_type_scat_source
C C 0.0033 0.0016 'International Tables Vol C Tables 4.2.6.8 and 6.1.1.4'
H H 0.0000 0.0000 'International Tables Vol C Tables 4.2.6.8 and 6.1.1.4'
N N 0.0061 0.0033 'International Tables Vol C Tables 4.2.6.8 and 6.1.1.4'
O O 0.0106 0.0060 'International Tables Vol C Tables 4.2.6.8 and 6.1.1.4'
S S 0.1246 0.1234 'International Tables Vol C Tables 4.2.6.8 and 6.1.1.4'

loop_
_geom_angle_atom_site_label_1
_geom_angle_atom_site_label_2
_geom_angle_atom_site_label_3
_geom_angle
C13 S1 C3 89.40(12)
C12 O0AA C6 119.36(18)
C3 N1 C9 110.7(2)
N1 C3 S1 115.19(17)
N1 C3 C4 121.1(2)
C4 C3 S1 123.76(18)
C5 C4 C3 118.8(2)
C6 C4 C3 124.0(2)
C6 C4 C5 117.2(2)
C7 C5 C4 122.6(2)
C4 C6 O0AA 119.4(2)
C4 C6 C8 122.0(2)
C8 C6 O0AA 118.3(2)
C5 C7 C16 120.1(3)
C10 C7 C5 117.6(2)
C10 C7 C16 122.3(3)
C6 C8 C19 120.2(3)
C10 C8 C6 118.1(2)
C10 C8 C19 121.7(2)
N1 C9 C17 125.0(3)
C13 C9 N1 115.2(2)
C13 C9 C17 119.8(3)
C7 C10 C8 122.4(2)
C12 N2 C18 122.3(3)
C12 N2 C20 120.7(3)
C20 N2 C18 117.0(3)
O0AA C12 S2 122.13(19)
N2 C12 S2 128.3(2)
N2 C12 O0AA 109.6(2)
C9 C13 S1 109.53(18)
C9 C13 C14 121.5(3)
C14 C13 S1 129.0(2)
C21 C14 C13 117.4(3)
C17 C15 C21 120.9(3)
C15 C17 C9 118.9(3)
O3 C19 C8 123.5(4)
C14 C21 C15 121.6(3)

loop_
_geom_bond_atom_site_label_1
_geom_bond_atom_site_label_2
_geom_bond_distance
S1 C3 1.745(2)
S1 C13 1.727(3)
S2 C12 1.651(3)
O0AA C6 1.393(3)
O0AA C12 1.379(3)
N1 C3 1.307(3)
N1 C9 1.389(3)
C3 C4 1.480(3)
C4 C5 1.396(3)
C4 C6 1.388(3)
C5 C7 1.392(3)
C6 C8 1.392(3)
C7 C10 1.377(4)
C7 C16 1.513(4)
C8 C10 1.387(4)
C8 C19 1.489(4)
C9 C13 1.392(4)
C9 C17 1.400(3)
N2 C12 1.317(3)
N2 C18 1.477(4)
N2 C20 1.460(4)
C13 C14 1.398(3)
C14 C21 1.379(4)
C15 C17 1.370(4)
C15 C21 1.392(5)
C19 O3 1.177(3)

loop_
_platon_squeeze_void_nr
_platon_squeeze_void_average_x
_platon_squeeze_void_average_y
_platon_squeeze_void_average_z
_platon_squeeze_void_volume
_platon_squeeze_void_count_electrons
_platon_squeeze_void_content
1 0.500 1.000 0.000 115 24 ' '
2 0.301 0.811 0.183 8 0 ' '
3 0.700 0.316 0.324 10 0 ' '
4 0.498 0.501 0.501 114 24 ' '
5 0.301 0.688 0.683 9 0 ' '
6 0.699 0.188 0.816 9 0 ' '
